data_4101543
loop_
_publ_author_name
'Yahav-Levi, Anette'
'Goldberg, Israel'
'Vigalok, Arkadi'

_publ_section_title
;
 Aryl-halide versus aryl-aryl reductive elimination in Pt(IV)-phosphine
 complexes.
;
_journal_issue 27
_journal_name_full 'Journal of the American Chemical Society'
_journal_page_first 8710
_journal_page_last 8711
_journal_paper_doi 10.1021/ja062166r
_journal_volume 128
_journal_year 2006
_chemical_formula_sum 'C18 H24 F2 I2 P2 Pt'
_chemical_formula_weight 789.20
_chemical_name_systematic
; 
 ? 
;
_space_group_IT_number 61
_symmetry_cell_setting orthorhombic
_symmetry_space_group_name_Hall '-P 2ac 2ab'
_symmetry_space_group_name_H-M 'P b c a'
_atom_sites_solution_hydrogens geom
_atom_sites_solution_primary direct
_atom_sites_solution_secondary difmap
_audit_creation_method SHELXL-97
_cell_angle_alpha 90.00
_cell_angle_beta 90.00
_cell_angle_gamma 90.00
_cell_formula_units_Z 8
_cell_length_a 16.3151(2)
_cell_length_b 16.4521(3)
_cell_length_c 16.5118(3)
_cell_measurement_reflns_used 5311
_cell_measurement_temperature 110(2)
_cell_measurement_theta_max 27.86
_cell_measurement_theta_min 2.15
_cell_volume 4432.06(13)
_computing_cell_refinement Denzo
_computing_data_collection 'Collect, Nonius B.V.'
_computing_data_reduction Denzo
_computing_structure_refinement 'SHELXL-97 (Sheldrick, 1997)'
_computing_structure_solution DIRDIF-96
_diffrn_ambient_temperature 110(2)
_diffrn_detector_area_resol_mean 12.8
_diffrn_measured_fraction_theta_full 0.970
_diffrn_measured_fraction_theta_max 0.970
_diffrn_measurement_device_type 'Nonius KappaCCD'
_diffrn_measurement_method '1 deg. Phi scans'
_diffrn_radiation_monochromator graphite
_diffrn_radiation_source 'fine-focus sealed tube'
_diffrn_radiation_type MoK\a
_diffrn_radiation_wavelength 0.71073
_diffrn_reflns_av_R_equivalents 0.0530
_diffrn_reflns_av_sigmaI/netI 0.0426
_diffrn_reflns_limit_h_max 19
_diffrn_reflns_limit_h_min 0
_diffrn_reflns_limit_k_max 21
_diffrn_reflns_limit_k_min 0
_diffrn_reflns_limit_l_max 21
_diffrn_reflns_limit_l_min 0
_diffrn_reflns_number 24533
_diffrn_reflns_theta_full 27.86
_diffrn_reflns_theta_max 27.86
_diffrn_reflns_theta_min 2.15
_exptl_absorpt_coefficient_mu 9.279
_exptl_absorpt_correction_T_max 0.3366
_exptl_absorpt_correction_T_min 0.1673
_exptl_absorpt_correction_type multi-scan
_exptl_absorpt_process_details 'Blessing, 1995'
_exptl_crystal_colour yellow
_exptl_crystal_density_diffrn 2.365
_exptl_crystal_density_method 'not measured'
_exptl_crystal_description prism
_exptl_crystal_F_000 2912
_exptl_crystal_size_max 0.30
_exptl_crystal_size_mid 0.15
_exptl_crystal_size_min 0.15
_refine_diff_density_max 2.529
_refine_diff_density_min -2.320
_refine_diff_density_rms 0.238
_refine_ls_extinction_method none
_refine_ls_goodness_of_fit_ref 1.083
_refine_ls_hydrogen_treatment constr
_refine_ls_matrix_type full
_refine_ls_number_parameters 230
_refine_ls_number_reflns 5132
_refine_ls_number_restraints 0
_refine_ls_restrained_S_all 1.083
_refine_ls_R_factor_all 0.0558
_refine_ls_R_factor_gt 0.0389
_refine_ls_shift/su_max 0.001
_refine_ls_shift/su_mean 0.000
_refine_ls_structure_factor_coef Fsqd
_refine_ls_weighting_details 'calc w=1/[\s^2^(Fo^2^)+(0.0488P)^2^+0.0000P] where P=(Fo^2^+2Fc^2^)/3'
_refine_ls_weighting_scheme calc
_refine_ls_wR_factor_gt 0.0860
_refine_ls_wR_factor_ref 0.0932
_reflns_number_gt 3998
_reflns_number_total 5132
_reflns_threshold_expression >2sigma(I)
_cod_data_source_file ja062166rsi20060606_082625.cif
_cod_data_source_block ar12
_cod_original_sg_symbol_H-M 'P bca'
_cod_database_code 4101543

loop_
_symmetry_equiv_pos_as_xyz
'x, y, z'
'-x+1/2, -y, z+1/2'
'x+1/2, -y+1/2, -z'
'-x, y+1/2, -z+1/2'
'-x, -y, -z'
'x-1/2, y, -z-1/2'
'-x-1/2, y-1/2, z'
'x, -y-1/2, z-1/2'

loop_
_atom_site_label
_atom_site_type_symbol
_atom_site_fract_x
_atom_site_fract_y
_atom_site_fract_z
_atom_site_U_iso_or_equiv
_atom_site_adp_type
_atom_site_occupancy
_atom_site_symmetry_multiplicity
_atom_site_calc_flag
_atom_site_refinement_flags
Pt Pt 0.047486(13) 0.700937(14) 0.241036(14) 0.01912(9) Uani 1 1 d .
I1 I -0.08324(2) 0.61352(3) 0.30564(2) 0.02592(12) Uani 1 1 d .
I2 I 0.04070(2) 0.80982(3) 0.36382(3) 0.02670(12) Uani 1 1 d .
P1 P 0.05769(10) 0.59665(10) 0.14892(10) 0.0230(3) Uani 1 1 d .
P2 P 0.13909(10) 0.62239(10) 0.32240(10) 0.0240(3) Uani 1 1 d .
F1 F -0.2069(2) 0.8924(3) 0.0323(3) 0.0477(12) Uani 1 1 d .
F2 F 0.2995(2) 0.9140(3) 0.0539(2) 0.0361(10) Uani 1 1 d .
C1 C 0.0963(4) 0.5091(4) 0.2056(4) 0.0305(15) Uani 1 1 d .
H1A H 0.0523 0.4866 0.2402 0.037 Uiso 1 1 calc R
H1B H 0.1144 0.4661 0.1676 0.037 Uiso 1 1 calc R
C2 C 0.1692(4) 0.5371(4) 0.2586(4) 0.0292(15) Uani 1 1 d .
H2A H 0.2154 0.5536 0.2234 0.035 Uiso 1 1 calc R
H2B H 0.1878 0.4915 0.2930 0.035 Uiso 1 1 calc R
C3 C -0.0357(4) 0.5647(5) 0.0991(4) 0.0330(16) Uani 1 1 d .
H3A H -0.0488 0.6027 0.0553 0.050 Uiso 1 1 calc R
H3B H -0.0807 0.5641 0.1384 0.050 Uiso 1 1 calc R
H3C H -0.0283 0.5100 0.0768 0.050 Uiso 1 1 calc R
C4 C 0.1289(4) 0.6056(4) 0.0653(4) 0.0257(14) Uani 1 1 d .
H4A H 0.1189 0.5618 0.0263 0.038 Uiso 1 1 calc R
H4B H 0.1852 0.6016 0.0857 0.038 Uiso 1 1 calc R
H4C H 0.1213 0.6583 0.0386 0.038 Uiso 1 1 calc R
C5 C 0.2332(4) 0.6675(4) 0.3592(4) 0.0307(15) Uani 1 1 d .
H5A H 0.2202 0.7111 0.3975 0.046 Uiso 1 1 calc R
H5B H 0.2641 0.6900 0.3135 0.046 Uiso 1 1 calc R
H5C H 0.2662 0.6259 0.3864 0.046 Uiso 1 1 calc R
C6 C 0.0986(4) 0.5764(4) 0.4139(4) 0.0311(15) Uani 1 1 d .
H6A H 0.1426 0.5475 0.4422 0.047 Uiso 1 1 calc R
H6B H 0.0551 0.5379 0.3996 0.047 Uiso 1 1 calc R
H6C H 0.0763 0.6188 0.4492 0.047 Uiso 1 1 calc R
C7 C -0.0376(3) 0.7647(4) 0.1690(4) 0.0225(13) Uani 1 1 d .
C8 C -0.1068(4) 0.7986(4) 0.2043(4) 0.0240(13) Uani 1 1 d .
H8 H -0.1148 0.7931 0.2610 0.029 Uiso 1 1 calc R
C9 C -0.1652(4) 0.8407(4) 0.1586(4) 0.0299(15) Uani 1 1 d .
H9 H -0.2132 0.8620 0.1832 0.036 Uiso 1 1 calc R
C10 C -0.1513(4) 0.8502(4) 0.0774(4) 0.0327(16) Uani 1 1 d .
C11 C -0.0835(4) 0.8181(4) 0.0393(4) 0.0310(15) Uani 1 1 d .
H11 H -0.0752 0.8250 -0.0172 0.037 Uiso 1 1 calc R
C12 C -0.0276(4) 0.7751(4) 0.0863(4) 0.0264(14) Uani 1 1 d .
H12 H 0.0191 0.7521 0.0608 0.032 Uiso 1 1 calc R
C13 C 0.1378(4) 0.7736(4) 0.1874(4) 0.0214(12) Uani 1 1 d .
C14 C 0.1213(4) 0.8548(4) 0.1705(4) 0.0268(14) Uani 1 1 d .
H14 H 0.0713 0.8780 0.1889 0.032 Uiso 1 1 calc R
C15 C 0.1760(4) 0.9031(4) 0.1272(4) 0.0289(14) Uani 1 1 d .
H15 H 0.1642 0.9586 0.1164 0.035 Uiso 1 1 calc R
C16 C 0.2474(4) 0.8683(4) 0.1005(4) 0.0286(15) Uani 1 1 d .
C17 C 0.2686(4) 0.7907(4) 0.1176(4) 0.0275(14) Uani 1 1 d .
H17 H 0.3192 0.7686 0.0995 0.033 Uiso 1 1 calc R
C18 C 0.2130(3) 0.7437(4) 0.1630(4) 0.0253(14) Uani 1 1 d .
H18 H 0.2276 0.6897 0.1773 0.030 Uiso 1 1 calc R

loop_
_atom_site_aniso_label
_atom_site_aniso_U_11
_atom_site_aniso_U_22
_atom_site_aniso_U_33
_atom_site_aniso_U_23
_atom_site_aniso_U_13
_atom_site_aniso_U_12
Pt 0.01933(14) 0.01907(14) 0.01894(14) -0.00066(9) 0.00055(8) -0.00011(8)
I1 0.0240(2) 0.0268(2) 0.0270(2) -0.00001(17) 0.00269(16) -0.00255(16)
I2 0.0345(2) 0.0256(2) 0.0201(2) -0.00434(16) -0.00060(16) -0.00051(16)
P1 0.0258(8) 0.0198(8) 0.0233(8) -0.0028(7) 0.0012(6) 0.0002(6)
P2 0.0244(8) 0.0227(9) 0.0250(8) 0.0038(7) -0.0024(6) -0.0014(6)
F1 0.040(2) 0.043(3) 0.060(3) 0.009(2) -0.022(2) 0.0061(19)
F2 0.033(2) 0.036(2) 0.039(2) 0.0071(19) 0.0030(16) -0.0122(17)
C1 0.038(4) 0.021(3) 0.033(4) 0.004(3) 0.011(3) 0.004(3)
C2 0.022(3) 0.032(4) 0.033(4) 0.011(3) 0.001(3) 0.003(3)
C3 0.032(4) 0.037(4) 0.031(4) -0.011(3) -0.004(3) -0.004(3)
C4 0.031(3) 0.023(3) 0.023(3) -0.005(3) 0.004(3) 0.000(3)
C5 0.025(3) 0.036(4) 0.031(4) 0.009(3) -0.002(3) -0.001(3)
C6 0.033(4) 0.033(4) 0.027(4) 0.009(3) -0.006(3) 0.003(3)
C7 0.019(3) 0.017(3) 0.032(4) -0.004(3) 0.001(2) -0.002(2)
C8 0.024(3) 0.017(3) 0.031(4) 0.000(3) 0.001(3) -0.005(2)
C9 0.025(3) 0.024(4) 0.041(4) -0.003(3) -0.004(3) -0.001(3)
C10 0.030(4) 0.026(4) 0.042(4) 0.004(3) -0.019(3) 0.000(3)
C11 0.028(4) 0.036(4) 0.029(4) 0.003(3) -0.006(3) -0.008(3)
C12 0.027(3) 0.023(3) 0.029(4) 0.000(3) 0.002(3) 0.001(3)
C13 0.020(3) 0.023(3) 0.021(3) 0.002(2) -0.001(2) -0.003(2)
C14 0.031(3) 0.023(3) 0.027(3) -0.003(3) -0.006(3) 0.004(3)
C15 0.030(3) 0.026(4) 0.031(4) -0.003(3) -0.001(3) -0.003(3)
C16 0.030(3) 0.037(4) 0.019(3) 0.003(3) -0.005(3) -0.011(3)
C17 0.023(3) 0.034(4) 0.025(3) -0.003(3) -0.003(3) 0.001(3)
C18 0.025(3) 0.027(4) 0.024(3) 0.003(3) -0.002(2) 0.000(3)

loop_
_atom_type_symbol
_atom_type_description
_atom_type_scat_dispersion_real
_atom_type_scat_dispersion_imag
_atom_type_scat_source
C C 0.0033 0.0016 'International Tables Vol C Tables 4.2.6.8 and 6.1.1.4'
H H 0.0000 0.0000 'International Tables Vol C Tables 4.2.6.8 and 6.1.1.4'
P P 0.1023 0.0942 'International Tables Vol C Tables 4.2.6.8 and 6.1.1.4'
F F 0.0171 0.0103 'International Tables Vol C Tables 4.2.6.8 and 6.1.1.4'
I I -0.4742 1.8119 'International Tables Vol C Tables 4.2.6.8 and 6.1.1.4'
Pt Pt -1.7033 8.3905 'International Tables Vol C Tables 4.2.6.8 and 6.1.1.4'

loop_
_geom_angle_atom_site_label_1
_geom_angle_atom_site_label_2
_geom_angle_atom_site_label_3
_geom_angle
C13 Pt C7 86.6(2)
C13 Pt P1 95.48(17)
C7 Pt P1 92.63(18)
C13 Pt P2 96.11(17)
C7 Pt P2 176.87(16)
P1 Pt P2 85.59(6)
C13 Pt I2 88.15(17)
C7 Pt I2 93.80(17)
P1 Pt I2 172.80(4)
P2 Pt I2 87.85(4)
C13 Pt I1 174.74(16)
C7 Pt I1 88.20(16)
P1 Pt I1 85.61(4)
P2 Pt I1 89.10(4)
I2 Pt I1 91.347(14)
C3 P1 C4 102.6(3)
C3 P1 C1 107.1(3)
C4 P1 C1 103.5(3)
C3 P1 Pt 117.2(2)
C4 P1 Pt 119.4(2)
C1 P1 Pt 105.9(2)
C5 P2 C6 101.6(3)
C5 P2 C2 106.3(3)
C6 P2 C2 105.0(3)
C5 P2 Pt 119.8(2)
C6 P2 Pt 117.8(2)
C2 P2 Pt 105.1(2)
C2 C1 P1 108.6(4)
C2 C1 H1A 110.0
P1 C1 H1A 110.0
C2 C1 H1B 110.0
P1 C1 H1B 110.0
H1A C1 H1B 108.3
C1 C2 P2 110.5(4)
C1 C2 H2A 109.6
P2 C2 H2A 109.6
C1 C2 H2B 109.6
P2 C2 H2B 109.6
H2A C2 H2B 108.1
P1 C3 H3A 109.5
P1 C3 H3B 109.5
H3A C3 H3B 109.5
P1 C3 H3C 109.5
H3A C3 H3C 109.5
H3B C3 H3C 109.5
P1 C4 H4A 109.5
P1 C4 H4B 109.5
H4A C4 H4B 109.5
P1 C4 H4C 109.5
H4A C4 H4C 109.5
H4B C4 H4C 109.5
P2 C5 H5A 109.5
P2 C5 H5B 109.5
H5A C5 H5B 109.5
P2 C5 H5C 109.5
H5A C5 H5C 109.5
H5B C5 H5C 109.5
P2 C6 H6A 109.5
P2 C6 H6B 109.5
H6A C6 H6B 109.5
P2 C6 H6C 109.5
H6A C6 H6C 109.5
H6B C6 H6C 109.5
C12 C7 C8 117.3(6)
C12 C7 Pt 122.7(4)
C8 C7 Pt 120.0(5)
C7 C8 C9 121.8(6)
C7 C8 H8 119.1
C9 C8 H8 119.1
C10 C9 C8 118.2(6)
C10 C9 H9 120.9
C8 C9 H9 120.9
F1 C10 C9 118.9(6)
F1 C10 C11 118.6(6)
C9 C10 C11 122.4(6)
C10 C11 C12 117.8(6)
C10 C11 H11 121.1
C12 C11 H11 121.1
C7 C12 C11 122.5(6)
C7 C12 H12 118.8
C11 C12 H12 118.8
C18 C13 C14 117.0(6)
C18 C13 Pt 123.0(5)
C14 C13 Pt 119.8(4)
C13 C14 C15 121.8(6)
C13 C14 H14 119.1
C15 C14 H14 119.1
C16 C15 C14 118.1(6)
C16 C15 H15 121.0
C14 C15 H15 121.0
C17 C16 C15 123.1(6)
C17 C16 F2 118.4(6)
C15 C16 F2 118.5(6)
C16 C17 C18 117.6(6)
C16 C17 H17 121.2
C18 C17 H17 121.2
C13 C18 C17 122.2(6)
C13 C18 H18 118.9
C17 C18 H18 118.9

loop_
_geom_bond_atom_site_label_1
_geom_bond_atom_site_label_2
_geom_bond_distance
Pt C13 2.093(6)
Pt C7 2.107(6)
Pt P1 2.2989(16)
Pt P2 2.3892(16)
Pt I2 2.7077(5)
Pt I1 2.7848(5)
P1 C3 1.810(6)
P1 C4 1.811(6)
P1 C1 1.829(7)
P2 C5 1.810(7)
P2 C6 1.814(7)
P2 C2 1.821(7)
F1 C10 1.364(7)
F2 C16 1.371(7)
C1 C2 1.547(9)
C1 H1A 0.9900
C1 H1B 0.9900
C2 H2A 0.9900
C2 H2B 0.9900
C3 H3A 0.9800
C3 H3B 0.9800
C3 H3C 0.9800
C4 H4A 0.9800
C4 H4B 0.9800
C4 H4C 0.9800
C5 H5A 0.9800
C5 H5B 0.9800
C5 H5C 0.9800
C6 H6A 0.9800
C6 H6B 0.9800
C6 H6C 0.9800
C7 C12 1.386(10)
C7 C8 1.388(8)
C8 C9 1.399(9)
C8 H8 0.9500
C9 C10 1.368(10)
C9 H9 0.9500
C10 C11 1.379(10)
C11 C12 1.391(9)
C11 H11 0.9500
C12 H12 0.9500
C13 C18 1.382(8)
C13 C14 1.392(9)
C14 C15 1.393(9)
C14 H14 0.9500
C15 C16 1.370(9)
C15 H15 0.9500
C16 C17 1.353(9)
C17 C18 1.408(9)
C17 H17 0.9500
C18 H18 0.9500
